data_4325766
loop_
_publ_author_name
'Amit Das'
'Thomas Scherer'
'Somnath Maji'
'Tapan Kumar Mondal'
'Shaikh M. Mobin'
'Francisco A. Urbanos'
'Reyes Jim\'enez-Aparicio'
'Wolfgang Kaim'
'Goutam Kumar Lahiri'

_publ_section_title
;
 Reductive Approach to Mixed Valency (n= 1-) in the Pyrazine
 Ligand-Bridged [(acac)2Ru(\m-L2-)Ru(acac)2]n (L2- =
 2,5-Pyrazine-dicarboxylate) through Experiment and Theory
;
_journal_name_full 'Inorganic Chemistry'
_journal_page_first 7040
_journal_page_last 7049
_journal_paper_doi 10.1021/ic200530u
_journal_volume 50
_journal_year 2011
_chemical_formula_sum 'C40 H30 N2 O12 Ru2'
_chemical_formula_weight 932.80
_chemical_name_systematic
;
 ?
;
_space_group_IT_number 15
_symmetry_cell_setting monoclinic
_symmetry_space_group_name_Hall '-C 2yc'
_symmetry_space_group_name_H-M 'C 1 2/c 1'
_atom_sites_solution_hydrogens geom
_atom_sites_solution_primary direct
_atom_sites_solution_secondary difmap
_audit_creation_method SHELXL-97
_cell_angle_alpha 90.00
_cell_angle_beta 107.243(11)
_cell_angle_gamma 90.00
_cell_formula_units_Z 8
_cell_length_a 30.953(3)
_cell_length_b 20.2260(19)
_cell_length_c 14.1304(15)
_cell_measurement_reflns_used 6916
_cell_measurement_temperature 150(2)
_cell_measurement_theta_max 32.5369
_cell_measurement_theta_min 2.9342
_cell_volume 8448.8(15)
_computing_cell_refinement 'CrysAlis RED, Oxford Diffraction Ltd.,'
_computing_data_collection 'CrysAlis CCD, Oxford Diffraction Ltd.,'
_computing_data_reduction 'CrysAlis RED, Oxford Diffraction Ltd.,'
_computing_molecular_graphics Ortep3
_computing_publication_material Shelx97
_computing_structure_refinement 'SHELXL-97 (Sheldrick, 1997)'
_computing_structure_solution 'SHELXS-97 (Sheldrick, 1997)'
_diffrn_ambient_temperature 120(2)
_diffrn_detector_area_resol_mean 15.9948
_diffrn_measured_fraction_theta_full 0.991
_diffrn_measured_fraction_theta_max 0.991
_diffrn_measurement_device_type 'OXFORD DIFFRACTION XCALIBUR-S'
_diffrn_measurement_method \w/q-scan
_diffrn_radiation_monochromator graphite
_diffrn_radiation_source 'Enhance (Mo) X-ray Source'
_diffrn_radiation_type MoK\a
_diffrn_radiation_wavelength 0.71073
_diffrn_reflns_av_R_equivalents 0.0779
_diffrn_reflns_av_sigmaI/netI 0.1186
_diffrn_reflns_limit_h_max 35
_diffrn_reflns_limit_h_min -36
_diffrn_reflns_limit_k_max 24
_diffrn_reflns_limit_k_min -24
_diffrn_reflns_limit_l_max 16
_diffrn_reflns_limit_l_min -16
_diffrn_reflns_number 27813
_diffrn_reflns_theta_full 25.00
_diffrn_reflns_theta_max 25.00
_diffrn_reflns_theta_min 2.92
_exptl_absorpt_coefficient_mu 0.775
_exptl_absorpt_correction_T_max 0.9127
_exptl_absorpt_correction_T_min 0.8418
_exptl_absorpt_correction_type multi-scan
_exptl_absorpt_process_details
;
CrysAlis RED, Oxford Diffraction Ltd.,
Version 1.171.31.7 (release 18-10-2006 CrysAlis171 .NET)
(compiled Oct 18 2006,16:28:17)
empirical absorption correction using spherical harmonics,
 implemented in SCALE3 ABSPACK scaling algorithm.
;
_exptl_crystal_colour black
_exptl_crystal_density_diffrn 1.467
_exptl_crystal_description block
_exptl_crystal_F_000 3744
_exptl_crystal_size_max 0.23
_exptl_crystal_size_mid 0.16
_exptl_crystal_size_min 0.12
_refine_diff_density_max 1.193
_refine_diff_density_min -0.512
_refine_diff_density_rms 0.135
_refine_ls_extinction_method none
_refine_ls_goodness_of_fit_ref 0.930
_refine_ls_hydrogen_treatment riding
_refine_ls_matrix_type full
_refine_ls_number_parameters 443
_refine_ls_number_reflns 7366
_refine_ls_number_restraints 0
_refine_ls_restrained_S_all 0.930
_refine_ls_R_factor_all 0.1186
_refine_ls_R_factor_gt 0.0609
_refine_ls_shift/su_max 0.004
_refine_ls_shift/su_mean 0.000
_refine_ls_structure_factor_coef Fsqd
_refine_ls_weighting_details 'calc w=1/[\s^2^(Fo^2^)+(0.0850P)^2^+0.0000P] where P=(Fo^2^+2Fc^2^)/3'
_refine_ls_weighting_scheme calc
_refine_ls_wR_factor_gt 0.1490
_refine_ls_wR_factor_ref 0.1628
_reflns_number_gt 4074
_reflns_number_total 7366
_reflns_threshold_expression >2sigma(I)
_cod_data_source_file ic200530u_si_001.cif
_cod_data_source_block 1
_cod_original_sg_symbol_H-M 'C 2/c'
_cod_database_code 4325766

loop_
_symmetry_equiv_pos_as_xyz
'x, y, z'
'-x, y, -z+1/2'
'x+1/2, y+1/2, z'
'-x+1/2, y+1/2, -z+1/2'
'-x, -y, -z'
'x, -y, z-1/2'
'-x+1/2, -y+1/2, -z'
'x+1/2, -y+1/2, z-1/2'

loop_
_atom_site_label
_atom_site_type_symbol
_atom_site_fract_x
_atom_site_fract_y
_atom_site_fract_z
_atom_site_U_iso_or_equiv
_atom_site_adp_type
_atom_site_occupancy
_atom_site_symmetry_multiplicity
_atom_site_calc_flag
_atom_site_refinement_flags
Ru1 Ru 0.63841(2) 0.24463(4) 0.69316(5) 0.0401(2) Uani 1 1 d .
Ru2 Ru 0.58189(2) 0.18646(3) 0.19754(4) 0.02899(19) Uani 1 1 d .
O1 O 0.58988(17) 0.1760(3) 0.6761(3) 0.0395(14) Uani 1 1 d .
O2 O 0.53898(17) 0.1175(2) 0.5592(4) 0.0341(12) Uani 1 1 d .
O3 O 0.68652(19) 0.3100(3) 0.6984(4) 0.0435(14) Uani 1 1 d .
O4 O 0.68261(18) 0.1705(3) 0.7151(4) 0.0441(14) Uani 1 1 d .
O5 O 0.65233(19) 0.2516(3) 0.8425(4) 0.0520(16) Uani 1 1 d .
O6 O 0.59300(19) 0.3160(3) 0.6683(4) 0.0489(15) Uani 1 1 d .
O7 O 0.63283(17) 0.2529(2) 0.2204(4) 0.0356(13) Uani 1 1 d .
O8 O 0.6762(2) 0.3198(3) 0.3361(4) 0.0635(19) Uani 1 1 d .
O9 O 0.62783(16) 0.1147(2) 0.2224(3) 0.0309(12) Uani 1 1 d .
O10 O 0.53299(16) 0.1193(2) 0.1795(3) 0.0271(11) Uani 1 1 d .
O11 O 0.57479(18) 0.1787(2) 0.0511(3) 0.0357(13) Uani 1 1 d .
O12 O 0.53745(18) 0.2591(2) 0.1782(4) 0.0340(12) Uani 1 1 d .
N1 N 0.6225(2) 0.2314(3) 0.5464(4) 0.0325(15) Uani 1 1 d .
N2 N 0.5940(2) 0.2007(3) 0.3456(4) 0.0285(15) Uani 1 1 d .
C1 C 0.5697(3) 0.1577(4) 0.5848(5) 0.0308(18) Uani 1 1 d .
C2 C 0.5888(2) 0.1878(4) 0.5095(5) 0.0302(17) Uani 1 1 d .
C3 C 0.5736(2) 0.1738(3) 0.4078(5) 0.0271(17) Uani 1 1 d .
H3 H 0.5486 0.1449 0.3828 0.032 Uiso 1 1 calc R
C4 C 0.6276(3) 0.2442(4) 0.3828(6) 0.0348(19) Uani 1 1 d .
C5 C 0.6417(3) 0.2600(4) 0.4817(6) 0.0365(19) Uani 1 1 d .
H5 H 0.6652 0.2915 0.5052 0.044 Uiso 1 1 calc R
C6 C 0.6488(3) 0.2757(4) 0.3108(6) 0.040(2) Uani 1 1 d .
C7 C 0.7589(3) 0.3589(5) 0.7435(8) 0.077(3) Uani 1 1 d .
H7A H 0.7592 0.3713 0.6767 0.115 Uiso 1 1 calc R
H7B H 0.7898 0.3489 0.7843 0.115 Uiso 1 1 calc R
H7C H 0.7469 0.3957 0.7733 0.115 Uiso 1 1 calc R
C8 C 0.7292(3) 0.2982(5) 0.7379(7) 0.053(3) Uani 1 1 d .
C9 C 0.7476(3) 0.2378(5) 0.7678(6) 0.051(2) Uani 1 1 d .
H9 H 0.7790 0.2372 0.8025 0.061 Uiso 1 1 calc R
C10 C 0.7259(3) 0.1772(5) 0.7535(6) 0.047(2) Uani 1 1 d .
C11 C 0.7519(3) 0.1149(5) 0.7770(7) 0.061(3) Uani 1 1 d .
H11A H 0.7517 0.0991 0.8425 0.092 Uiso 1 1 calc R
H11B H 0.7831 0.1227 0.7771 0.092 Uiso 1 1 calc R
H11C H 0.7380 0.0814 0.7270 0.092 Uiso 1 1 calc R
C12 C 0.6569(4) 0.2977(6) 0.9972(6) 0.083(4) Uani 1 1 d .
H12A H 0.6465 0.2576 1.0229 0.125 Uiso 1 1 calc R
H12B H 0.6462 0.3367 1.0248 0.125 Uiso 1 1 calc R
H12C H 0.6900 0.2979 1.0163 0.125 Uiso 1 1 calc R
C13 C 0.6382(3) 0.2988(5) 0.8856(7) 0.056(3) Uani 1 1 d .
C14 C 0.6093(3) 0.3488(5) 0.8384(7) 0.060(3) Uani 1 1 d .
H14 H 0.6040 0.3831 0.8795 0.071 Uiso 1 1 calc R
C15 C 0.5867(3) 0.3546(5) 0.7353(8) 0.059(3) Uani 1 1 d .
C16 C 0.5516(4) 0.4064(5) 0.6982(8) 0.069(3) Uani 1 1 d .
H16A H 0.5560 0.4275 0.6393 0.104 Uiso 1 1 calc R
H16B H 0.5540 0.4398 0.7499 0.104 Uiso 1 1 calc R
H16C H 0.5215 0.3861 0.6809 0.104 Uiso 1 1 calc R
C17 C 0.6607(3) 0.0108(4) 0.2106(6) 0.044(2) Uani 1 1 d .
H17A H 0.6761 0.0225 0.1615 0.067 Uiso 1 1 calc R
H17B H 0.6511 -0.0355 0.2017 0.067 Uiso 1 1 calc R
H17C H 0.6816 0.0169 0.2774 0.067 Uiso 1 1 calc R
C18 C 0.6201(3) 0.0545(4) 0.1973(6) 0.0334(18) Uani 1 1 d .
C19 C 0.5768(3) 0.0275(4) 0.1621(6) 0.0346(19) Uani 1 1 d .
H19 H 0.5749 -0.0172 0.1405 0.042 Uiso 1 1 calc R
C20 C 0.5365(2) 0.0588(3) 0.1555(5) 0.0245(16) Uani 1 1 d .
C21 C 0.4931(2) 0.0198(3) 0.1247(5) 0.0282(17) Uani 1 1 d .
H21A H 0.4733 0.0341 0.1637 0.042 Uiso 1 1 calc R
H21B H 0.4999 -0.0274 0.1362 0.042 Uiso 1 1 calc R
H21C H 0.4778 0.0272 0.0541 0.042 Uiso 1 1 calc R
C22 C 0.5433(3) 0.1940(5) -0.1209(6) 0.055(3) Uani 1 1 d .
H22A H 0.5701 0.1683 -0.1210 0.083 Uiso 1 1 calc R
H22B H 0.5426 0.2351 -0.1582 0.083 Uiso 1 1 calc R
H22C H 0.5160 0.1681 -0.1520 0.083 Uiso 1 1 calc R
C23 C 0.5451(3) 0.2103(4) -0.0153(6) 0.042(2) Uani 1 1 d .
C24 C 0.5151(3) 0.2578(4) 0.0015(6) 0.040(2) Uani 1 1 d .
H24 H 0.4944 0.2768 -0.0556 0.048 Uiso 1 1 calc R
C25 C 0.5126(3) 0.2795(4) 0.0916(6) 0.040(2) Uani 1 1 d .
C26 C 0.4798(3) 0.3318(4) 0.0978(7) 0.054(3) Uani 1 1 d .
H26A H 0.4617 0.3165 0.1398 0.082 Uiso 1 1 calc R
H26B H 0.4599 0.3415 0.0312 0.082 Uiso 1 1 calc R
H26C H 0.4963 0.3720 0.1264 0.082 Uiso 1 1 calc R
C101 C 0.6081(9) 0.5483(13) -0.053(2) 0.237(11) Uiso 1 1 d .
C102 C 0.6261(8) 0.5250(11) 0.042(2) 0.184(8) Uiso 1 1 d .
C103 C 0.5709(6) 0.4955(8) -0.0321(13) 0.134(6) Uiso 1 1 d .
C104 C 0.5665(6) 0.4478(9) 0.0281(15) 0.142(6) Uiso 1 1 d .
C105 C 0.5937(9) 0.4238(10) 0.1197(19) 0.179(8) Uiso 1 1 d .
C106 C 0.6283(10) 0.4503(15) 0.174(2) 0.233(11) Uiso 1 1 d .
C107 C 0.6435(7) 0.5051(10) 0.1252(18) 0.160(7) Uiso 1 1 d .
C201 C 0.6358(10) 0.0617(13) -0.067(2) 0.242(11) Uiso 1 1 d .
C202 C 0.6828(8) 0.0412(11) -0.0306(15) 0.164(7) Uiso 1 1 d .
C203 C 0.7115(10) 0.0886(13) -0.0043(19) 0.224(11) Uiso 1 1 d .
C204 C 0.7542(8) 0.0227(12) 0.0321(16) 0.188(8) Uiso 1 1 d .
C205 C 0.7354(9) -0.0346(13) 0.0187(17) 0.204(9) Uiso 1 1 d .
C206 C 0.6970(8) -0.0729(10) -0.0084(14) 0.164(7) Uiso 1 1 d .
C207 C 0.6556(8) -0.0220(12) -0.0404(16) 0.191(8) Uiso 1 1 d .

loop_
_atom_site_aniso_label
_atom_site_aniso_U_11
_atom_site_aniso_U_22
_atom_site_aniso_U_33
_atom_site_aniso_U_23
_atom_site_aniso_U_13
_atom_site_aniso_U_12
Ru1 0.0351(4) 0.0601(5) 0.0245(3) -0.0068(3) 0.0077(3) -0.0170(4)
Ru2 0.0320(4) 0.0321(3) 0.0223(3) -0.0012(3) 0.0073(3) -0.0025(3)
O1 0.038(3) 0.062(4) 0.018(3) 0.002(3) 0.008(2) -0.016(3)
O2 0.034(3) 0.036(3) 0.032(3) 0.005(2) 0.011(3) -0.009(3)
O3 0.037(4) 0.056(4) 0.036(3) -0.004(3) 0.008(3) -0.014(3)
O4 0.035(4) 0.066(4) 0.032(3) -0.004(3) 0.011(3) -0.011(3)
O5 0.047(4) 0.081(4) 0.029(3) -0.012(3) 0.013(3) -0.026(4)
O6 0.052(4) 0.064(4) 0.032(3) -0.014(3) 0.015(3) -0.025(3)
O7 0.046(3) 0.034(3) 0.030(3) 0.001(2) 0.016(3) -0.006(3)
O8 0.081(5) 0.073(4) 0.045(4) -0.018(3) 0.031(3) -0.051(4)
O9 0.034(3) 0.034(3) 0.027(3) -0.002(2) 0.013(2) -0.003(3)
O10 0.030(3) 0.029(3) 0.022(3) 0.000(2) 0.009(2) 0.000(2)
O11 0.046(3) 0.043(3) 0.020(3) -0.002(2) 0.013(2) -0.004(3)
O12 0.043(3) 0.031(3) 0.027(3) 0.000(2) 0.009(2) 0.000(3)
N1 0.035(4) 0.038(4) 0.026(3) -0.006(3) 0.011(3) -0.009(3)
N2 0.025(4) 0.035(4) 0.026(3) -0.001(3) 0.008(3) -0.002(3)
C1 0.032(5) 0.038(4) 0.023(4) 0.005(3) 0.009(4) -0.002(4)
C2 0.024(4) 0.035(4) 0.030(4) 0.003(4) 0.005(3) -0.003(4)
C3 0.022(4) 0.032(4) 0.024(4) 0.002(3) 0.003(3) -0.009(3)
C4 0.036(5) 0.036(4) 0.034(4) -0.002(4) 0.012(4) -0.014(4)
C5 0.036(5) 0.039(5) 0.033(4) -0.011(4) 0.007(4) -0.020(4)
C6 0.041(5) 0.047(5) 0.033(5) -0.001(4) 0.011(4) -0.010(4)
C7 0.056(7) 0.090(8) 0.081(8) -0.007(6) 0.014(6) -0.033(6)
C8 0.039(6) 0.074(7) 0.044(5) -0.019(5) 0.009(5) -0.024(5)
C9 0.033(5) 0.081(7) 0.033(5) -0.011(5) 0.002(4) -0.011(5)
C10 0.038(5) 0.071(7) 0.033(5) -0.009(5) 0.009(4) -0.018(5)
C11 0.045(6) 0.084(7) 0.052(6) 0.005(5) 0.011(5) -0.005(6)
C12 0.085(9) 0.129(10) 0.031(6) -0.016(6) 0.010(5) -0.024(8)
C13 0.053(7) 0.075(7) 0.039(6) -0.010(5) 0.013(5) -0.027(6)
C14 0.067(7) 0.069(7) 0.046(6) -0.021(5) 0.022(5) -0.019(6)
C15 0.051(6) 0.071(7) 0.059(7) -0.008(6) 0.023(5) -0.023(6)
C16 0.082(8) 0.069(7) 0.067(7) -0.006(6) 0.037(6) 0.009(6)
C17 0.029(5) 0.051(5) 0.052(6) -0.008(4) 0.008(4) 0.003(4)
C18 0.035(5) 0.036(5) 0.034(5) 0.001(4) 0.018(4) 0.002(4)
C19 0.033(5) 0.036(4) 0.037(5) -0.001(4) 0.013(4) 0.004(4)
C20 0.031(4) 0.030(4) 0.012(4) -0.001(3) 0.005(3) 0.004(3)
C21 0.023(4) 0.027(4) 0.032(4) -0.005(3) 0.005(3) -0.001(3)
C22 0.064(7) 0.077(7) 0.026(5) 0.001(5) 0.014(4) -0.012(6)
C23 0.044(5) 0.056(5) 0.023(4) 0.003(4) 0.006(4) -0.023(5)
C24 0.049(5) 0.037(5) 0.026(4) 0.008(4) -0.001(4) 0.000(4)
C25 0.037(5) 0.038(5) 0.042(5) 0.003(4) 0.006(4) -0.010(4)
C26 0.061(7) 0.039(5) 0.057(6) 0.008(4) 0.008(5) 0.013(5)

loop_
_atom_type_symbol
_atom_type_description
_atom_type_scat_dispersion_real
_atom_type_scat_dispersion_imag
_atom_type_scat_source
C C 0.0033 0.0016 'International Tables Vol C Tables 4.2.6.8 and 6.1.1.4'
H H 0.0000 0.0000 'International Tables Vol C Tables 4.2.6.8 and 6.1.1.4'
N N 0.0061 0.0033 'International Tables Vol C Tables 4.2.6.8 and 6.1.1.4'
O O 0.0106 0.0060 'International Tables Vol C Tables 4.2.6.8 and 6.1.1.4'
Ru Ru -1.2594 0.8363 'International Tables Vol C Tables 4.2.6.8 and 6.1.1.4'

loop_
_geom_angle_atom_site_label_1
_geom_angle_atom_site_label_2
_geom_angle_atom_site_label_3
_geom_angle
O6 Ru1 O3 90.4(2)
O6 Ru1 O4 178.0(2)
O3 Ru1 O4 91.3(2)
O6 Ru1 N1 88.3(2)
O3 Ru1 N1 94.5(2)
O4 Ru1 N1 90.4(2)
O6 Ru1 O1 90.9(2)
O3 Ru1 O1 175.0(2)
O4 Ru1 O1 87.3(2)
N1 Ru1 O1 80.7(2)
O6 Ru1 O5 93.1(2)
O3 Ru1 O5 89.4(2)
O4 Ru1 O5 88.1(2)
N1 Ru1 O5 175.8(2)
O1 Ru1 O5 95.4(2)
O12 Ru2 O9 177.7(2)
O12 Ru2 O10 91.0(2)
O9 Ru2 O10 90.10(19)
O12 Ru2 O11 93.2(2)
O9 Ru2 O11 88.8(2)
O10 Ru2 O11 88.15(19)
O12 Ru2 O7 90.3(2)
O9 Ru2 O7 88.5(2)
O10 Ru2 O7 177.9(2)
O11 Ru2 O7 93.4(2)
O12 Ru2 N2 86.9(2)
O9 Ru2 N2 91.0(2)
O10 Ru2 N2 97.4(2)
O11 Ru2 N2 174.4(2)
O7 Ru2 N2 81.1(2)
C1 O1 Ru1 115.9(4)
C8 O3 Ru1 123.7(6)
C10 O4 Ru1 124.3(6)
C13 O5 Ru1 123.4(6)
C15 O6 Ru1 124.7(6)
C6 O7 Ru2 116.2(5)
C18 O9 Ru2 125.7(5)
C20 O10 Ru2 124.3(5)
C23 O11 Ru2 123.4(5)
C25 O12 Ru2 124.0(5)
C2 N1 C5 117.4(6)
C2 N1 Ru1 114.4(5)
C5 N1 Ru1 128.2(5)
C3 N2 C4 118.0(6)
C3 N2 Ru2 129.7(5)
C4 N2 Ru2 112.3(5)
O2 C1 O1 125.7(7)
O2 C1 C2 119.9(6)
O1 C1 C2 114.4(7)
N1 C2 C3 121.0(6)
N1 C2 C1 114.6(6)
C3 C2 C1 124.4(7)
N2 C3 C2 120.7(6)
N2 C4 C5 121.6(7)
N2 C4 C6 117.1(7)
C5 C4 C6 121.3(7)
N1 C5 C4 121.1(7)
O8 C6 O7 125.2(7)
O8 C6 C4 121.3(7)
O7 C6 C4 113.3(7)
O3 C8 C9 125.3(8)
O3 C8 C7 113.4(9)
C9 C8 C7 121.2(9)
C8 C9 C10 127.6(9)
O4 C10 C9 123.5(9)
O4 C10 C11 115.5(8)
C9 C10 C11 120.9(8)
O5 C13 C14 125.5(9)
O5 C13 C12 114.0(10)
C14 C13 C12 120.5(10)
C13 C14 C15 127.3(9)
O6 C15 C14 124.6(10)
O6 C15 C16 115.0(9)
C14 C15 C16 120.4(9)
O9 C18 C19 123.8(7)
O9 C18 C17 116.5(7)
C19 C18 C17 119.6(7)
C20 C19 C18 126.7(7)
O10 C20 C19 124.6(7)
O10 C20 C21 116.0(6)
C19 C20 C21 119.3(6)
O11 C23 C24 126.0(7)
O11 C23 C22 115.1(8)
C24 C23 C22 118.9(8)
C25 C24 C23 126.8(7)
O12 C25 C24 126.0(8)
O12 C25 C26 113.2(7)
C24 C25 C26 120.7(8)
C102 C101 C103 73.3(17)
C107 C102 C101 178(3)
C107 C102 C103 121(2)
C101 C102 C103 60.6(16)
C104 C103 C101 143(2)
C104 C103 C102 97.4(16)
C101 C103 C102 46.1(11)
C103 C104 C105 134(2)
C106 C105 C104 126(3)
C105 C106 C107 112(3)
C102 C107 C106 127(3)
C202 C201 C207 54.2(15)
C203 C202 C201 115(2)
C203 C202 C207 167(2)
C201 C202 C207 74.8(18)
C202 C203 C204 85.3(19)
C205 C204 C203 111(2)
C204 C205 C206 150(3)
C205 C206 C207 105.6(18)
C202 C207 C206 98.2(18)
C202 C207 C201 51.0(12)
C206 C207 C201 149(2)

loop_
_geom_bond_atom_site_label_1
_geom_bond_atom_site_label_2
_geom_bond_distance
Ru1 O6 1.972(6)
Ru1 O3 1.976(5)
Ru1 O4 1.991(6)
Ru1 N1 2.002(6)
Ru1 O1 2.006(5)
Ru1 O5 2.029(5)
Ru2 O12 1.975(5)
Ru2 O9 1.988(5)
Ru2 O10 1.993(5)
Ru2 O11 2.021(5)
Ru2 O7 2.024(5)
Ru2 N2 2.034(6)
O1 C1 1.309(8)
O2 C1 1.221(8)
O3 C8 1.295(10)
O4 C10 1.294(10)
O5 C13 1.278(11)
O6 C15 1.287(10)
O7 C6 1.309(9)
O8 C6 1.210(9)
O9 C18 1.272(8)
O10 C20 1.283(8)
O11 C23 1.274(9)
O12 C25 1.304(9)
N1 C2 1.348(9)
N1 C5 1.358(9)
N2 C3 1.339(8)
N2 C4 1.346(9)
C1 C2 1.493(10)
C2 C3 1.402(9)
C4 C5 1.373(10)
C4 C6 1.505(10)
C7 C8 1.522(12)
C8 C9 1.361(12)
C9 C10 1.383(11)
C10 C11 1.481(12)
C12 C13 1.511(12)
C13 C14 1.384(13)
C14 C15 1.421(13)
C15 C16 1.489(13)
C17 C18 1.504(10)
C18 C19 1.396(11)
C19 C20 1.377(10)
C20 C21 1.508(9)
C22 C23 1.514(10)
C23 C24 1.403(11)
C24 C25 1.372(11)
C25 C26 1.485(11)
C101 C102 1.37(3)
C101 C103 1.66(3)
C102 C107 1.21(3)
C102 C103 1.82(3)
C103 C104 1.32(2)
C104 C105 1.40(2)
C105 C106 1.24(3)
C106 C107 1.46(3)
C201 C202 1.45(3)
C201 C207 1.80(3)
C202 C203 1.29(3)
C202 C207 1.51(3)
C203 C204 1.84(3)
C204 C205 1.29(3)
C205 C206 1.37(3)
C206 C207 1.60(2)

loop_
_geom_torsion_atom_site_label_1
_geom_torsion_atom_site_label_2
_geom_torsion_atom_site_label_3
_geom_torsion_atom_site_label_4
_geom_torsion
O6 Ru1 O1 C1 84.8(5)
O3 Ru1 O1 C1 -20(3)
O4 Ru1 O1 C1 -94.1(5)
N1 Ru1 O1 C1 -3.3(5)
O5 Ru1 O1 C1 178.1(5)
O6 Ru1 O3 C8 161.6(6)
O4 Ru1 O3 C8 -19.6(6)
N1 Ru1 O3 C8 -110.0(6)
O1 Ru1 O3 C8 -93(3)
O5 Ru1 O3 C8 68.5(6)
O6 Ru1 O4 C10 165(6)
O3 Ru1 O4 C10 20.6(6)
N1 Ru1 O4 C10 115.1(6)
O1 Ru1 O4 C10 -164.2(6)
O5 Ru1 O4 C10 -68.7(6)
O6 Ru1 O5 C13 -10.8(6)
O3 Ru1 O5 C13 79.5(6)
O4 Ru1 O5 C13 170.8(6)
N1 Ru1 O5 C13 -121(4)
O1 Ru1 O5 C13 -102.0(6)
O3 Ru1 O6 C15 -78.7(6)
O4 Ru1 O6 C15 137(6)
N1 Ru1 O6 C15 -173.2(6)
O1 Ru1 O6 C15 106.1(6)
O5 Ru1 O6 C15 10.7(6)
O12 Ru2 O7 C6 84.7(5)
O9 Ru2 O7 C6 -93.3(5)
O10 Ru2 O7 C6 -45(6)
O11 Ru2 O7 C6 178.0(5)
N2 Ru2 O7 C6 -2.1(5)
O12 Ru2 O9 C18 139(5)
O10 Ru2 O9 C18 20.0(6)
O11 Ru2 O9 C18 -68.1(6)
O7 Ru2 O9 C18 -161.5(6)
N2 Ru2 O9 C18 117.5(6)
O12 Ru2 O10 C20 159.3(5)
O9 Ru2 O10 C20 -22.7(5)
O11 Ru2 O10 C20 66.1(5)
O7 Ru2 O10 C20 -71(6)
N2 Ru2 O10 C20 -113.7(5)
O12 Ru2 O11 C23 -7.0(6)
O9 Ru2 O11 C23 174.0(6)
O10 Ru2 O11 C23 83.9(6)
O7 Ru2 O11 C23 -97.5(6)
N2 Ru2 O11 C23 -98(2)
O9 Ru2 O12 C25 160(5)
O10 Ru2 O12 C25 -81.1(6)
O11 Ru2 O12 C25 7.1(6)
O7 Ru2 O12 C25 100.5(6)
N2 Ru2 O12 C25 -178.5(6)
O6 Ru1 N1 C2 -89.6(5)
O3 Ru1 N1 C2 -179.9(5)
O4 Ru1 N1 C2 88.8(5)
O1 Ru1 N1 C2 1.6(5)
O5 Ru1 N1 C2 20(4)
O6 Ru1 N1 C5 91.3(7)
O3 Ru1 N1 C5 1.0(7)
O4 Ru1 N1 C5 -90.3(7)
O1 Ru1 N1 C5 -177.5(7)
O5 Ru1 N1 C5 -159(3)
O12 Ru2 N2 C3 88.8(6)
O9 Ru2 N2 C3 -92.0(6)
O10 Ru2 N2 C3 -1.8(6)
O11 Ru2 N2 C3 -180(100)
O7 Ru2 N2 C3 179.6(6)
O12 Ru2 N2 C4 -90.9(5)
O9 Ru2 N2 C4 88.3(5)
O10 Ru2 N2 C4 178.5(5)
O11 Ru2 N2 C4 0(3)
O7 Ru2 N2 C4 -0.1(5)
Ru1 O1 C1 O2 -178.7(6)
Ru1 O1 C1 C2 4.2(8)
C5 N1 C2 C3 -1.4(10)
Ru1 N1 C2 C3 179.4(5)
C5 N1 C2 C1 179.3(6)
Ru1 N1 C2 C1 0.1(8)
O2 C1 C2 N1 179.9(7)
O1 C1 C2 N1 -2.9(10)
O2 C1 C2 C3 0.7(11)
O1 C1 C2 C3 177.9(7)
C4 N2 C3 C2 -3.7(10)
Ru2 N2 C3 C2 176.6(5)
N1 C2 C3 N2 3.8(11)
C1 C2 C3 N2 -177.0(7)
C3 N2 C4 C5 1.4(11)
Ru2 N2 C4 C5 -178.9(6)
C3 N2 C4 C6 -177.8(6)
Ru2 N2 C4 C6 2.0(8)
C2 N1 C5 C4 -0.9(11)
Ru1 N1 C5 C4 178.2(6)
N2 C4 C5 N1 1.0(12)
C6 C4 C5 N1 -179.9(7)
Ru2 O7 C6 O8 -173.0(7)
Ru2 O7 C6 C4 3.6(8)
N2 C4 C6 O8 173.0(8)
C5 C4 C6 O8 -6.1(13)
N2 C4 C6 O7 -3.7(10)
C5 C4 C6 O7 177.1(7)
Ru1 O3 C8 C9 10.2(12)
Ru1 O3 C8 C7 -173.1(6)
O3 C8 C9 C10 7.0(15)
C7 C8 C9 C10 -169.4(8)
Ru1 O4 C10 C9 -12.1(11)
Ru1 O4 C10 C11 171.2(5)
C8 C9 C10 O4 -5.9(14)
C8 C9 C10 C11 170.6(9)
Ru1 O5 C13 C14 4.8(12)
Ru1 O5 C13 C12 -173.7(6)
O5 C13 C14 C15 6.0(16)
C12 C13 C14 C15 -175.6(9)
Ru1 O6 C15 C14 -4.6(12)
Ru1 O6 C15 C16 177.8(6)
C13 C14 C15 O6 -6.3(15)
C13 C14 C15 C16 171.1(9)
Ru2 O9 C18 C19 -10.7(10)
Ru2 O9 C18 C17 171.6(5)
O9 C18 C19 C20 -4.9(12)
C17 C18 C19 C20 172.8(7)
Ru2 O10 C20 C19 16.5(9)
Ru2 O10 C20 C21 -167.6(4)
C18 C19 C20 O10 1.6(12)
C18 C19 C20 C21 -174.2(7)
Ru2 O11 C23 C24 4.3(11)
Ru2 O11 C23 C22 -176.0(5)
O11 C23 C24 C25 1.1(14)
C22 C23 C24 C25 -178.6(8)
Ru2 O12 C25 C24 -4.6(11)
Ru2 O12 C25 C26 176.3(5)
C23 C24 C25 O12 -1.0(14)
C23 C24 C25 C26 178.0(8)
C103 C101 C102 C107 159(72)
C102 C101 C103 C104 -16(3)
C107 C102 C103 C104 -9(3)
C101 C102 C103 C104 170(2)
C107 C102 C103 C101 -179(3)
C101 C103 C104 C105 11(4)
C102 C103 C104 C105 -1(3)
C103 C104 C105 C106 11(5)
C104 C105 C106 C107 -10(4)
C101 C102 C107 C106 -149(71)
C103 C102 C107 C106 9(4)
C105 C106 C107 C102 0(4)
C207 C201 C202 C203 -171(3)
C201 C202 C203 C204 177(2)
C207 C202 C203 C204 39(11)
C202 C203 C204 C205 -3(3)
C203 C204 C205 C206 -3(6)
C204 C205 C206 C207 2(6)
C203 C202 C207 C206 -42(11)
C201 C202 C207 C206 177.5(18)
C203 C202 C207 C201 141(11)
C205 C206 C207 C202 4(2)
C205 C206 C207 C201 8(4)
C202 C201 C207 C206 -5(4)
